data_4510816
loop_
_publ_author_name
'Song, Jia-Xi'
'Yan, Yan'
'Yao, Jia'
'Chen, Jia-Mei'
'Lu, Tong-Bu'

_publ_section_title
;
 Improving the Solubility of Lenalidomide via Cocrystals
;
_journal_issue 6
_journal_name_full 'Crystal Growth &amp; Design'
_journal_page_first 3069
_journal_paper_doi 10.1021/cg500327s
_journal_volume 14
_journal_year 2014
_chemical_formula_sum 'C14 H17 N5 O4'
_chemical_formula_weight 319.33
_chemical_name_systematic
; 
 ? 
;
_space_group_IT_number 14
_symmetry_cell_setting monoclinic
_symmetry_space_group_name_Hall '-P 2yab'
_symmetry_space_group_name_H-M 'P 1 21/a 1'
_atom_sites_solution_hydrogens geom
_atom_sites_solution_primary direct
_atom_sites_solution_secondary difmap
_audit_creation_method SHELXL-97
_cell_angle_alpha 90.00
_cell_angle_beta 116.414(6)
_cell_angle_gamma 90.00
_cell_formula_units_Z 4
_cell_length_a 13.1592(6)
_cell_length_b 9.5499(3)
_cell_length_c 13.1773(6)
_cell_measurement_reflns_used 4519
_cell_measurement_temperature 285(14)
_cell_measurement_theta_max 65.3487
_cell_measurement_theta_min 3.7423
_cell_volume 1483.10(13)
_computing_structure_refinement 'SHELXL-97 (Sheldrick, 1997)'
_computing_structure_solution 'SHELXS-97 (Sheldrick, 1990)'
_diffrn_ambient_temperature 285(14)
_diffrn_detector_area_resol_mean 10.5058
_diffrn_measured_fraction_theta_full 0.966
_diffrn_measured_fraction_theta_max 0.966
_diffrn_measurement_device_type 'Xcalibur, Atlas, Gemini ultra'
_diffrn_measurement_method '\w scans'
_diffrn_radiation_monochromator graphite
_diffrn_radiation_source 'fine-focus sealed tube'
_diffrn_radiation_type CuK\a
_diffrn_radiation_wavelength 1.54184
_diffrn_reflns_av_R_equivalents 0.0458
_diffrn_reflns_av_sigmaI/netI 0.0330
_diffrn_reflns_limit_h_max 14
_diffrn_reflns_limit_h_min -15
_diffrn_reflns_limit_k_max 11
_diffrn_reflns_limit_k_min -8
_diffrn_reflns_limit_l_max 14
_diffrn_reflns_limit_l_min -15
_diffrn_reflns_number 9090
_diffrn_reflns_theta_full 65.45
_diffrn_reflns_theta_max 65.45
_diffrn_reflns_theta_min 3.75
_diffrn_standards_number 9363
_exptl_absorpt_coefficient_mu 0.904
_exptl_absorpt_correction_T_max 0.9734
_exptl_absorpt_correction_T_min 0.9151
_exptl_crystal_colour colourless
_exptl_crystal_density_diffrn 1.430
_exptl_crystal_density_method 'not measured'
_exptl_crystal_description block
_exptl_crystal_F_000 672
_exptl_crystal_size_max 0.10
_exptl_crystal_size_mid 0.08
_exptl_crystal_size_min 0.05
_refine_diff_density_max 0.417
_refine_diff_density_min -0.219
_refine_diff_density_rms 0.042
_refine_ls_extinction_method none
_refine_ls_goodness_of_fit_ref 1.047
_refine_ls_hydrogen_treatment mixed
_refine_ls_matrix_type full
_refine_ls_number_parameters 236
_refine_ls_number_reflns 2464
_refine_ls_number_restraints 0
_refine_ls_restrained_S_all 1.047
_refine_ls_R_factor_all 0.0523
_refine_ls_R_factor_gt 0.0445
_refine_ls_shift/su_max 0.004
_refine_ls_shift/su_mean 0.000
_refine_ls_structure_factor_coef Fsqd
_refine_ls_weighting_details 'calc w=1/[\s^2^(Fo^2^)+(0.0503P)^2^+0.5430P] where P=(Fo^2^+2Fc^2^)/3'
_refine_ls_weighting_scheme calc
_refine_ls_wR_factor_gt 0.1092
_refine_ls_wR_factor_ref 0.1165
_reflns_number_gt 2113
_reflns_number_total 2464
_reflns_threshold_expression >2sigma(I)
_cod_data_source_file cg500327s_si_002.cif
_cod_data_source_block exp_5470
_cod_depositor_comments 'Adding full bibliography for 4510815--4510817.cif.'
_cod_original_cell_volume 1483.09(11)
_cod_database_code 4510816

loop_
_symmetry_equiv_pos_as_xyz
'x, y, z'
'-x+1/2, y+1/2, -z'
'-x, -y, -z'
'x-1/2, -y-1/2, z'

loop_
_atom_site_label
_atom_site_type_symbol
_atom_site_fract_x
_atom_site_fract_y
_atom_site_fract_z
_atom_site_U_iso_or_equiv
_atom_site_adp_type
_atom_site_occupancy
_atom_site_symmetry_multiplicity
_atom_site_calc_flag
_atom_site_refinement_flags
N3 N 0.66456(15) 0.42955(19) 0.56587(13) 0.0401(4) Uani 1 1 d .
N4 N 0.6476(2) 0.1557(2) 0.75963(18) 0.0580(6) Uani 1 1 d .
O1 O 0.99578(12) 0.64248(17) 0.82585(12) 0.0528(4) Uani 1 1 d .
O2 O 0.76088(14) 0.43086(15) 0.75607(12) 0.0534(4) Uani 1 1 d .
O3 O 0.55691(17) 0.42289(18) 0.37818(13) 0.0704(6) Uani 1 1 d .
N2 N 0.81119(13) 0.71040(17) 0.77015(13) 0.0385(4) Uani 1 1 d .
C7 C 0.81965(17) 0.9061(2) 1.01429(16) 0.0373(4) Uani 1 1 d .
C8 C 0.83102(16) 0.82532(19) 0.93173(15) 0.0332(4) Uani 1 1 d .
N1 N 0.71608(17) 0.9652(2) 0.99555(19) 0.0504(5) Uani 1 1 d .
C10 C 0.92187(16) 0.7013(2) 0.84475(16) 0.0378(4) Uani 1 1 d .
C11 C 0.93595(16) 0.7756(2) 0.94805(15) 0.0357(4) Uani 1 1 d .
C14 C 0.73061(16) 0.4939(2) 0.66743(16) 0.0363(4) Uani 1 1 d .
C15 C 0.74295(16) 0.7831(2) 0.81638(16) 0.0377(4) Uani 1 1 d .
H11 H 0.6868 0.7212 0.8213 0.045 Uiso 1 1 calc R
H12 H 0.7050 0.8642 0.7710 0.045 Uiso 1 1 calc R
C16 C 0.61549(18) 0.4921(2) 0.46003(16) 0.0412(5) Uani 1 1 d .
C17 C 0.67156(19) 0.7219(2) 0.56643(17) 0.0458(5) Uani 1 1 d .
H14 H 0.6955 0.8166 0.5612 0.055 Uiso 1 1 calc R
H13 H 0.6063 0.7270 0.5821 0.055 Uiso 1 1 calc R
C18 C 0.76658(17) 0.6441(2) 0.66014(16) 0.0388(5) Uani 1 1 d .
H17 H 0.8291 0.6386 0.6391 0.047 Uiso 1 1 calc R
C20 C 0.64022(19) 0.6449(2) 0.45557(16) 0.0426(5) Uani 1 1 d .
H16 H 0.5740 0.6892 0.3966 0.051 Uiso 1 1 calc R
H15 H 0.7021 0.6541 0.4350 0.051 Uiso 1 1 calc R
C21 C 0.91907(19) 0.9318(2) 1.11278(17) 0.0444(5) Uani 1 1 d .
H8 H 0.9152 0.9849 1.1701 0.053 Uiso 1 1 calc R
C22 C 1.03424(18) 0.8017(2) 1.04613(17) 0.0465(5) Uani 1 1 d .
H10 H 1.1043 0.7675 1.0562 0.056 Uiso 1 1 calc R
C23 C 1.02321(19) 0.8808(2) 1.12805(18) 0.0498(6) Uani 1 1 d .
H9 H 1.0873 0.9003 1.1952 0.060 Uiso 1 1 calc R
H3 H 0.644(2) 0.345(3) 0.569(2) 0.050(7) Uiso 1 1 d .
H2 H 0.652(2) 0.917(3) 0.945(2) 0.059(7) Uiso 1 1 d .
H1 H 0.713(3) 0.991(3) 1.058(3) 0.075(9) Uiso 1 1 d .
O5 O 0.60231(13) 0.14736(15) 0.57377(12) 0.0477(4) Uani 1 1 d .
C12 C 0.58809(17) 0.1032(2) 0.65590(17) 0.0384(5) Uani 1 1 d .
N5 N 0.51321(16) 0.0021(2) 0.64268(18) 0.0482(5) Uani 1 1 d .
H7 H 0.507(2) -0.035(3) 0.703(2) 0.058(7) Uiso 1 1 d .
H6 H 0.478(2) -0.041(3) 0.576(3) 0.065(8) Uiso 1 1 d .
H4 H 0.690(2) 0.228(3) 0.7668(19) 0.046(6) Uiso 1 1 d .
H5 H 0.639(2) 0.122(3) 0.815(3) 0.068(8) Uiso 1 1 d .

loop_
_atom_site_aniso_label
_atom_site_aniso_U_11
_atom_site_aniso_U_22
_atom_site_aniso_U_33
_atom_site_aniso_U_23
_atom_site_aniso_U_13
_atom_site_aniso_U_12
N3 0.0486(10) 0.0360(9) 0.0291(9) -0.0026(7) 0.0115(8) -0.0062(8)
N4 0.0793(15) 0.0507(12) 0.0403(11) -0.0028(9) 0.0232(11) -0.0154(11)
O1 0.0423(9) 0.0730(11) 0.0382(8) -0.0085(7) 0.0136(7) 0.0134(7)
O2 0.0702(11) 0.0478(9) 0.0301(8) 0.0041(6) 0.0115(7) -0.0035(7)
O3 0.0920(14) 0.0622(11) 0.0323(9) -0.0086(7) 0.0054(9) -0.0194(9)
N2 0.0351(9) 0.0416(9) 0.0316(9) -0.0075(7) 0.0082(7) 0.0011(7)
C7 0.0410(11) 0.0365(10) 0.0365(10) -0.0015(8) 0.0192(9) -0.0046(8)
C8 0.0347(10) 0.0325(9) 0.0298(10) -0.0006(7) 0.0121(8) -0.0033(7)
N1 0.0450(11) 0.0583(12) 0.0499(12) -0.0137(9) 0.0229(10) -0.0018(9)
C10 0.0349(10) 0.0421(11) 0.0320(10) -0.0004(8) 0.0109(8) 0.0015(8)
C11 0.0360(10) 0.0387(10) 0.0299(10) -0.0015(8) 0.0123(8) -0.0014(8)
C14 0.0361(10) 0.0401(10) 0.0277(10) -0.0005(8) 0.0096(8) 0.0035(8)
C15 0.0322(10) 0.0380(10) 0.0362(10) -0.0031(8) 0.0093(8) 0.0001(8)
C16 0.0423(11) 0.0483(12) 0.0276(10) -0.0041(9) 0.0106(9) -0.0029(9)
C17 0.0491(12) 0.0414(11) 0.0385(11) 0.0016(9) 0.0120(10) 0.0014(9)
C18 0.0389(11) 0.0401(11) 0.0308(10) -0.0028(8) 0.0097(9) 0.0006(8)
C20 0.0464(12) 0.0452(11) 0.0308(10) 0.0054(8) 0.0122(9) 0.0024(9)
C21 0.0528(13) 0.0478(12) 0.0321(11) -0.0091(9) 0.0184(10) -0.0073(10)
C22 0.0345(11) 0.0632(13) 0.0343(11) -0.0053(9) 0.0085(9) 0.0012(10)
C23 0.0448(13) 0.0647(14) 0.0301(11) -0.0079(10) 0.0078(9) -0.0084(10)
O5 0.0570(9) 0.0456(8) 0.0403(8) -0.0002(6) 0.0214(7) -0.0133(7)
C12 0.0395(11) 0.0353(10) 0.0375(11) 0.0044(8) 0.0145(9) 0.0042(8)
N5 0.0501(11) 0.0540(11) 0.0390(11) 0.0054(9) 0.0185(9) -0.0120(9)

loop_
_atom_type_symbol
_atom_type_description
_atom_type_scat_dispersion_real
_atom_type_scat_dispersion_imag
_atom_type_scat_source
C C 0.0181 0.0091 'International Tables Vol C Tables 4.2.6.8 and 6.1.1.4'
H H 0.0000 0.0000 'International Tables Vol C Tables 4.2.6.8 and 6.1.1.4'
N N 0.0311 0.0180 'International Tables Vol C Tables 4.2.6.8 and 6.1.1.4'
O O 0.0492 0.0322 'International Tables Vol C Tables 4.2.6.8 and 6.1.1.4'

loop_
_geom_angle_atom_site_label_1
_geom_angle_atom_site_label_2
_geom_angle_atom_site_label_3
_geom_angle
C14 N3 C16 126.66(18)
C14 N3 H3 116.5(16)
C16 N3 H3 116.3(16)
C12 N4 H4 117.9(15)
C12 N4 H5 120(2)
H4 N4 H5 122(3)
C10 N2 C18 121.83(16)
C10 N2 C15 112.97(15)
C18 N2 C15 125.03(16)
N1 C7 C8 121.48(19)
N1 C7 C21 122.19(19)
C8 C7 C21 116.19(18)
C11 C8 C7 120.96(17)
C11 C8 C15 109.46(16)
C7 C8 C15 129.54(17)
C7 N1 H2 115.3(16)
C7 N1 H1 114(2)
H2 N1 H1 114(3)
O1 C10 N2 124.86(18)
O1 C10 C11 128.07(18)
N2 C10 C11 107.06(16)
C8 C11 C22 122.44(18)
C8 C11 C10 108.39(16)
C22 C11 C10 129.11(18)
O2 C14 N3 120.67(18)
O2 C14 C18 123.28(17)
N3 C14 C18 115.99(16)
N2 C15 C8 102.04(15)
N2 C15 H11 111.4
C8 C15 H11 111.4
N2 C15 H12 111.4
C8 C15 H12 111.4
H11 C15 H12 109.2
O3 C16 N3 119.34(19)
O3 C16 C20 124.13(19)
N3 C16 C20 116.53(17)
C18 C17 C20 108.71(17)
C18 C17 H14 109.9
C20 C17 H14 109.9
C18 C17 H13 109.9
C20 C17 H13 109.9
H14 C17 H13 108.3
N2 C18 C17 115.16(16)
N2 C18 C14 110.31(16)
C17 C18 C14 110.34(16)
N2 C18 H17 106.9
C17 C18 H17 106.9
C14 C18 H17 106.9
C16 C20 C17 113.80(17)
C16 C20 H16 108.8
C17 C20 H16 108.8
C16 C20 H15 108.8
C17 C20 H15 108.8
H16 C20 H15 107.7
C23 C21 C7 122.16(19)
C23 C21 H8 118.9
C7 C21 H8 118.9
C23 C22 C11 116.74(19)
C23 C22 H10 121.6
C11 C22 H10 121.6
C22 C23 C21 121.50(19)
C22 C23 H9 119.2
C21 C23 H9 119.2
O5 C12 N5 121.14(19)
O5 C12 N4 120.9(2)
N5 C12 N4 117.9(2)
C12 N5 H7 121.5(16)
C12 N5 H6 119.5(18)
H7 N5 H6 118(2)

loop_
_geom_bond_atom_site_label_1
_geom_bond_atom_site_label_2
_geom_bond_distance
N3 C14 1.375(2)
N3 C16 1.385(3)
N3 H3 0.86(3)
N4 C12 1.334(3)
N4 H4 0.86(3)
N4 H5 0.86(3)
O1 C10 1.240(2)
O2 C14 1.213(2)
O3 C16 1.206(2)
N2 C10 1.350(3)
N2 C18 1.445(2)
N2 C15 1.465(3)
C7 N1 1.392(3)
C7 C8 1.395(3)
C7 C21 1.395(3)
C8 C11 1.384(3)
C8 C15 1.500(3)
N1 H2 0.93(3)
N1 H1 0.88(3)
C10 C11 1.472(3)
C11 C22 1.385(3)
C14 C18 1.527(3)
C15 H11 0.9700
C15 H12 0.9700
C16 C20 1.501(3)
C17 C18 1.505(3)
C17 C20 1.520(3)
C17 H14 0.9700
C17 H13 0.9700
C18 H17 0.9800
C20 H16 0.9700
C20 H15 0.9700
C21 C23 1.382(3)
C21 H8 0.9300
C22 C23 1.377(3)
C22 H10 0.9300
C23 H9 0.9300
O5 C12 1.251(2)
C12 N5 1.334(3)
N5 H7 0.91(3)
N5 H6 0.89(3)

loop_
_geom_hbond_atom_site_label_D
_geom_hbond_atom_site_label_H
_geom_hbond_atom_site_label_A
_geom_hbond_distance_DH
_geom_hbond_distance_HA
_geom_hbond_distance_DA
_geom_hbond_angle_DHA
_geom_hbond_site_symmetry_A
N3 H3 O5 0.86(3) 1.98(3) 2.832(2) 177(2) .
N1 H2 O1 0.93(3) 2.04(3) 2.949(3) 167(2) 4_575
N1 H1 O2 0.88(3) 2.39(3) 3.167(3) 148(3) 2_657
N5 H7 O1 0.91(3) 1.97(3) 2.877(2) 172(2) 4_565
N5 H6 O5 0.89(3) 2.05(3) 2.937(3) 178(3) 3_656
N4 H4 O2 0.86(3) 2.18(3) 3.032(3) 167(2) .
N4 H5 N1 0.86(3) 2.60(3) 3.361(3) 148(3) 1_545

loop_
_geom_torsion_atom_site_label_1
_geom_torsion_atom_site_label_2
_geom_torsion_atom_site_label_3
_geom_torsion_atom_site_label_4
_geom_torsion
N1 C7 C8 C11 175.24(18)
C21 C7 C8 C11 -0.5(3)
N1 C7 C8 C15 -2.1(3)
C21 C7 C8 C15 -177.79(18)
C18 N2 C10 O1 3.3(3)
C15 N2 C10 O1 178.73(19)
C18 N2 C10 C11 -177.88(16)
C15 N2 C10 C11 -2.5(2)
C7 C8 C11 C22 0.5(3)
C15 C8 C11 C22 178.29(19)
C7 C8 C11 C10 -176.96(17)
C15 C8 C11 C10 0.8(2)
O1 C10 C11 C8 179.7(2)
N2 C10 C11 C8 1.0(2)
O1 C10 C11 C22 2.5(4)
N2 C10 C11 C22 -176.3(2)
C16 N3 C14 O2 173.5(2)
C16 N3 C14 C18 -9.2(3)
C10 N2 C15 C8 2.8(2)
C18 N2 C15 C8 178.09(17)
C11 C8 C15 N2 -2.1(2)
C7 C8 C15 N2 175.42(19)
C14 N3 C16 O3 -178.1(2)
C14 N3 C16 C20 2.1(3)
C10 N2 C18 C17 -146.14(19)
C15 N2 C18 C17 39.0(3)
C10 N2 C18 C14 88.2(2)
C15 N2 C18 C14 -86.7(2)
C20 C17 C18 N2 175.91(17)
C20 C17 C18 C14 -58.4(2)
O2 C14 C18 N2 -16.5(3)
N3 C14 C18 N2 166.27(17)
O2 C14 C18 C17 -144.9(2)
N3 C14 C18 C17 37.9(2)
O3 C16 C20 C17 155.8(2)
N3 C16 C20 C17 -24.5(3)
C18 C17 C20 C16 52.7(2)
N1 C7 C21 C23 -175.5(2)
C8 C7 C21 C23 0.2(3)
C8 C11 C22 C23 -0.2(3)
C10 C11 C22 C23 176.7(2)
C11 C22 C23 C21 -0.2(3)
C7 C21 C23 C22 0.1(3)
